data_4339765
loop_
_publ_author_name
'Lee, Junseong'
'Kim, Youngjo'
'Do, Youngkyu'

_publ_section_title
;
 Novel chlorotitanium complexes containing chiral tridentate schiff base
 ligands for ring-opening polymerization of lactide.
;
_journal_issue 19
_journal_name_full 'Inorganic chemistry'
_journal_page_first 7701
_journal_page_last 7703
_journal_paper_doi 10.1021/ic700493p
_journal_volume 46
_journal_year 2007
_chemical_formula_sum 'C28 H40 Cl3 N O3 Ti'
_chemical_formula_weight 592.86
_chemical_name_systematic
; 
 ? 
;
_space_group_IT_number 19
_symmetry_cell_setting orthorhombic
_symmetry_space_group_name_Hall 'P 2ac 2ab'
_symmetry_space_group_name_H-M 'P 21 21 21'
_atom_sites_solution_hydrogens geom
_atom_sites_solution_primary direct
_atom_sites_solution_secondary difmap
_audit_creation_method SHELXL-97
_cell_angle_alpha 90.00
_cell_angle_beta 90.00
_cell_angle_gamma 90.00
_cell_formula_units_Z 4
_cell_length_a 10.9666(6)
_cell_length_b 12.2922(7)
_cell_length_c 23.8353(13)
_cell_measurement_temperature 293(2)
_cell_volume 3213.1(3)
_computing_structure_refinement 'SHELXL-97 (Sheldrick, 1997)'
_computing_structure_solution 'SHELXS-97 (Sheldrick, 1990)'
_diffrn_ambient_temperature 293(2)
_diffrn_measured_fraction_theta_full 0.959
_diffrn_measured_fraction_theta_max 0.959
_diffrn_radiation_monochromator graphite
_diffrn_radiation_source 'fine-focus sealed tube'
_diffrn_radiation_type MoK\a
_diffrn_radiation_wavelength 0.71073
_diffrn_reflns_av_R_equivalents 0.0382
_diffrn_reflns_av_sigmaI/netI 0.0795
_diffrn_reflns_limit_h_max 14
_diffrn_reflns_limit_h_min -14
_diffrn_reflns_limit_k_max 14
_diffrn_reflns_limit_k_min -15
_diffrn_reflns_limit_l_max 26
_diffrn_reflns_limit_l_min -30
_diffrn_reflns_number 20181
_diffrn_reflns_theta_full 27.99
_diffrn_reflns_theta_max 27.99
_diffrn_reflns_theta_min 1.71
_exptl_absorpt_coefficient_mu 0.543
_exptl_absorpt_correction_type empirical
_exptl_crystal_density_diffrn 1.226
_exptl_crystal_density_method 'not measured'
_exptl_crystal_F_000 1248
_refine_diff_density_max 0.309
_refine_diff_density_min -0.253
_refine_diff_density_rms 0.041
_refine_ls_abs_structure_details 'Flack H D (1983), Acta Cryst. A39, 876-881'
_refine_ls_abs_structure_Flack 0.00(2)
_refine_ls_extinction_method none
_refine_ls_goodness_of_fit_ref 1.003
_refine_ls_hydrogen_treatment mixed
_refine_ls_matrix_type full
_refine_ls_number_parameters 337
_refine_ls_number_reflns 7240
_refine_ls_number_restraints 0
_refine_ls_restrained_S_all 1.003
_refine_ls_R_factor_all 0.0954
_refine_ls_R_factor_gt 0.0366
_refine_ls_shift/su_max 0.004
_refine_ls_shift/su_mean 0.000
_refine_ls_structure_factor_coef Fsqd
_refine_ls_weighting_details 'calc w=1/[\s^2^(Fo^2^)+(0.0100P)^2^+0.0000P] where P=(Fo^2^+2Fc^2^)/3'
_refine_ls_weighting_scheme calc
_refine_ls_wR_factor_gt 0.0468
_refine_ls_wR_factor_ref 0.0528
_reflns_number_gt 4009
_reflns_number_total 7240
_reflns_threshold_expression >2sigma(I)
_cod_data_source_file ic700493p-file004.cif
_cod_data_source_block complex3
_cod_depositor_comments
;
The following automatic conversions were performed:

'_symmetry_cell_setting' value 'Orthorhombic' changed to
'orthorhombic' according to
/usr/data/users/saulius/automatic-downloads/retrospective/ACS/lib/dictionaries/cif_core.dic
dictionary named 'cif_core.dic' version 2.4.2 from 2011-04-26.

Automatic conversion script
Id: cif_fix_values 2281 2013-09-26 08:29:07Z andrius 
;
_cod_database_code 4339765

loop_
_symmetry_equiv_pos_as_xyz
'x, y, z'
'-x+1/2, -y, z+1/2'
'-x, y+1/2, -z+1/2'
'x+1/2, -y+1/2, -z'

loop_
_atom_site_label
_atom_site_type_symbol
_atom_site_fract_x
_atom_site_fract_y
_atom_site_fract_z
_atom_site_U_iso_or_equiv
_atom_site_adp_type
_atom_site_occupancy
_atom_site_symmetry_multiplicity
_atom_site_calc_flag
_atom_site_refinement_flags
Ti Ti 0.99638(4) -0.06586(3) -0.103096(18) 0.04193(12) Uani 1 1 d .
Cl1 Cl 1.15327(6) -0.17620(7) -0.06771(3) 0.0768(3) Uani 1 1 d .
Cl2 Cl 1.10640(6) -0.03718(6) -0.18281(3) 0.0665(2) Uani 1 1 d .
Cl3 Cl 0.82718(6) 0.02341(5) -0.13706(3) 0.0616(2) Uani 1 1 d .
O1 O 1.03780(13) 0.04069(13) -0.05543(7) 0.0518(5) Uani 1 1 d .
C1 C 1.0431(2) 0.0640(2) -0.00058(11) 0.0434(7) Uani 1 1 d .
C2 C 1.1085(2) 0.1553(2) 0.01821(12) 0.0475(7) Uani 1 1 d .
C3 C 1.1082(2) 0.1732(2) 0.07532(13) 0.0599(8) Uani 1 1 d .
H3 H 1.1526 0.2323 0.0886 0.072 Uiso 1 1 calc R
C4 C 1.0468(2) 0.1097(2) 0.11487(12) 0.0560(8) Uani 1 1 d .
C5 C 0.9833(2) 0.0221(2) 0.09457(10) 0.0525(7) Uani 1 1 d .
H5 H 0.9414 -0.0223 0.1196 0.063 Uiso 1 1 calc R
C6 C 0.9798(2) -0.00266(19) 0.03684(10) 0.0388(6) Uani 1 1 d .
C7 C 1.1754(3) 0.2301(3) -0.02257(14) 0.0684(9) Uani 1 1 d .
C8 C 1.0838(3) 0.2809(3) -0.06437(14) 0.1020(12) Uani 1 1 d .
H8A H 1.0461 0.2243 -0.0860 0.153 Uiso 1 1 calc R
H8B H 1.1261 0.3298 -0.0890 0.153 Uiso 1 1 calc R
H8C H 1.0224 0.3201 -0.0440 0.153 Uiso 1 1 calc R
C9 C 1.2728(3) 0.1667(3) -0.05516(15) 0.1179(15) Uani 1 1 d .
H9A H 1.3266 0.1311 -0.0292 0.177 Uiso 1 1 calc R
H9B H 1.3188 0.2161 -0.0781 0.177 Uiso 1 1 calc R
H9C H 1.2342 0.1133 -0.0785 0.177 Uiso 1 1 calc R
C10 C 1.2386(3) 0.3251(2) 0.00783(14) 0.1056(13) Uani 1 1 d .
H10A H 1.1783 0.3699 0.0257 0.158 Uiso 1 1 calc R
H10B H 1.2835 0.3677 -0.0189 0.158 Uiso 1 1 calc R
H10C H 1.2935 0.2969 0.0356 0.158 Uiso 1 1 calc R
C11 C 1.0559(3) 0.1371(3) 0.17771(14) 0.0772(10) Uani 1 1 d .
C12 C 1.0145(4) 0.2547(3) 0.18725(13) 0.1332(15) Uani 1 1 d .
H12A H 0.9288 0.2606 0.1795 0.200 Uiso 1 1 calc R
H12B H 1.0589 0.3022 0.1627 0.200 Uiso 1 1 calc R
H12C H 1.0297 0.2749 0.2255 0.200 Uiso 1 1 calc R
C13 C 1.1885(3) 0.1310(3) 0.19605(14) 0.1533(19) Uani 1 1 d .
H13A H 1.1970 0.1630 0.2326 0.230 Uiso 1 1 calc R
H13B H 1.2385 0.1699 0.1697 0.230 Uiso 1 1 calc R
H13C H 1.2139 0.0563 0.1974 0.230 Uiso 1 1 calc R
C14 C 0.9810(5) 0.0625(3) 0.21331(13) 0.170(2) Uani 1 1 d .
H14A H 1.0171 -0.0086 0.2134 0.254 Uiso 1 1 calc R
H14B H 0.8998 0.0582 0.1984 0.254 Uiso 1 1 calc R
H14C H 0.9781 0.0900 0.2510 0.254 Uiso 1 1 calc R
C15 C 0.9074(2) -0.0939(2) 0.01852(11) 0.0437(7) Uani 1 1 d .
H15 H 0.8669 -0.1332 0.0462 0.052 Uiso 1 1 calc R
N N 0.89341(17) -0.12621(15) -0.03255(8) 0.0386(5) Uani 1 1 d .
C16 C 0.8143(2) -0.22020(19) -0.04370(10) 0.0408(7) Uani 1 1 d .
H16 H 0.8081 -0.2653 -0.0099 0.049 Uiso 1 1 calc R
C17 C 0.8660(2) -0.2871(2) -0.09154(11) 0.0460(7) Uani 1 1 d .
H17 H 0.9250 -0.3413 -0.0785 0.055 Uiso 1 1 calc R
O2 O 0.92016(16) -0.20946(14) -0.12943(8) 0.0438(5) Uani 1 1 d .
C18 C 0.7554(2) -0.3396(2) -0.11959(12) 0.0646(9) Uani 1 1 d .
H18A H 0.7686 -0.3495 -0.1595 0.077 Uiso 1 1 calc R
H18B H 0.7363 -0.4094 -0.1027 0.077 Uiso 1 1 calc R
C19 C 0.6561(3) -0.2577(2) -0.10856(13) 0.0557(8) Uani 1 1 d .
C20 C 0.5448(3) -0.2443(3) -0.13501(15) 0.0817(11) Uani 1 1 d .
H20 H 0.5229 -0.2881 -0.1652 0.098 Uiso 1 1 calc R
C21 C 0.4684(3) -0.1659(3) -0.11606(17) 0.0963(14) Uani 1 1 d .
H21 H 0.3943 -0.1555 -0.1343 0.116 Uiso 1 1 calc R
C22 C 0.4963(3) -0.1020(3) -0.07120(16) 0.0885(11) Uani 1 1 d .
H22 H 0.4403 -0.0510 -0.0583 0.106 Uiso 1 1 calc R
C23 C 0.6091(3) -0.1131(2) -0.04461(13) 0.0663(9) Uani 1 1 d .
H23 H 0.6303 -0.0690 -0.0145 0.080 Uiso 1 1 calc R
C24 C 0.6880(2) -0.1912(2) -0.06430(12) 0.0455(7) Uani 1 1 d .
O3 O 1.0012(2) 0.18587(15) 0.71435(9) 0.0738(6) Uani 1 1 d .
H101 H 0.951(2) -0.234(2) -0.1575(10) 0.062(11) Uiso 1 1 d .
C31 C 0.8834(4) 0.1354(3) 0.71121(17) 0.1227(15) Uani 1 1 d .
H31A H 0.8209 0.1912 0.7099 0.147 Uiso 1 1 calc R
H31B H 0.8700 0.0918 0.7445 0.147 Uiso 1 1 calc R
C32 C 0.8739(4) 0.0677(3) 0.66230(19) 0.1528(18) Uani 1 1 d .
H32A H 0.8737 0.1124 0.6293 0.229 Uiso 1 1 calc R
H32B H 0.7995 0.0266 0.6640 0.229 Uiso 1 1 calc R
H32C H 0.9420 0.0187 0.6610 0.229 Uiso 1 1 calc R
C33 C 1.0224(4) 0.2368(3) 0.76676(15) 0.0983(12) Uani 1 1 d .
H33A H 1.0051 0.1864 0.7970 0.118 Uiso 1 1 calc R
H33B H 0.9692 0.2994 0.7709 0.118 Uiso 1 1 calc R
C34 C 1.1509(4) 0.2715(3) 0.76928(15) 0.1274(15) Uani 1 1 d .
H34A H 1.2028 0.2109 0.7605 0.191 Uiso 1 1 calc R
H34B H 1.1692 0.2975 0.8063 0.191 Uiso 1 1 calc R
H34C H 1.1645 0.3288 0.7426 0.191 Uiso 1 1 calc R

loop_
_atom_site_aniso_label
_atom_site_aniso_U_11
_atom_site_aniso_U_22
_atom_site_aniso_U_33
_atom_site_aniso_U_23
_atom_site_aniso_U_13
_atom_site_aniso_U_12
Ti 0.0457(3) 0.0453(3) 0.0348(3) 0.0020(2) 0.0022(3) -0.0075(3)
Cl1 0.0479(4) 0.1091(7) 0.0735(6) 0.0279(5) -0.0067(4) 0.0074(5)
Cl2 0.0782(5) 0.0704(5) 0.0508(5) 0.0061(4) 0.0248(4) -0.0065(5)
Cl3 0.0664(4) 0.0617(5) 0.0567(5) 0.0112(4) 0.0017(4) 0.0107(4)
O1 0.0652(12) 0.0538(11) 0.0364(11) -0.0025(10) 0.0046(9) -0.0215(10)
C1 0.0442(16) 0.0466(17) 0.0393(18) -0.0070(16) -0.0007(13) -0.0012(14)
C2 0.0410(16) 0.0537(19) 0.048(2) -0.0129(17) -0.0002(15) 0.0012(15)
C3 0.0552(19) 0.060(2) 0.064(2) -0.0210(19) -0.0121(18) -0.0049(17)
C4 0.058(2) 0.066(2) 0.044(2) -0.0094(17) -0.0143(15) 0.0115(16)
C5 0.0657(19) 0.0569(17) 0.0350(17) -0.0017(15) -0.0044(16) 0.0026(17)
C6 0.0366(15) 0.0432(16) 0.0368(16) -0.0046(14) -0.0045(14) 0.0004(14)
C7 0.071(2) 0.065(2) 0.069(2) -0.015(2) 0.013(2) -0.0309(19)
C8 0.147(3) 0.086(3) 0.073(3) 0.013(2) 0.008(3) -0.034(3)
C9 0.091(3) 0.126(3) 0.136(4) -0.047(3) 0.060(3) -0.045(2)
C10 0.131(3) 0.079(2) 0.107(3) -0.028(2) 0.018(3) -0.061(2)
C11 0.103(3) 0.087(3) 0.042(2) -0.023(2) -0.0159(19) 0.004(2)
C12 0.215(4) 0.122(3) 0.062(2) -0.046(2) 0.001(3) 0.039(4)
C13 0.154(4) 0.227(5) 0.078(3) -0.053(3) -0.072(3) 0.046(4)
C14 0.311(6) 0.161(4) 0.037(2) -0.018(3) 0.006(3) -0.096(5)
C15 0.0422(15) 0.0546(18) 0.0343(17) 0.0039(14) 0.0026(13) -0.0002(14)
N 0.0417(12) 0.0436(13) 0.0304(13) 0.0035(11) -0.0029(11) -0.0037(11)
C16 0.0459(16) 0.0413(17) 0.0354(16) 0.0011(14) -0.0004(13) -0.0133(14)
C17 0.0514(17) 0.0376(16) 0.0490(19) 0.0070(15) 0.0029(15) -0.0028(14)
O2 0.0485(11) 0.0420(12) 0.0409(13) -0.0031(10) 0.0080(10) -0.0053(9)
C18 0.075(2) 0.060(2) 0.059(2) -0.0065(18) 0.0039(17) -0.0294(19)
C19 0.0483(18) 0.064(2) 0.055(2) 0.0095(18) 0.0001(17) -0.0205(17)
C20 0.061(2) 0.116(3) 0.069(3) 0.010(3) -0.009(2) -0.039(2)
C21 0.049(2) 0.144(4) 0.096(4) 0.043(3) -0.006(2) -0.010(3)
C22 0.051(2) 0.102(3) 0.113(3) 0.031(2) 0.018(3) 0.014(2)
C23 0.0557(19) 0.066(2) 0.077(2) 0.0053(19) 0.0167(19) -0.0052(19)
C24 0.0420(16) 0.0470(18) 0.0476(19) 0.0079(16) 0.0050(15) -0.0085(15)
O3 0.0893(16) 0.0713(13) 0.0609(15) 0.0171(12) 0.0139(16) -0.0079(15)
C31 0.132(4) 0.130(4) 0.107(4) 0.030(3) 0.035(3) -0.039(3)
C32 0.157(4) 0.131(4) 0.171(5) 0.001(4) 0.005(4) -0.079(3)
C33 0.144(4) 0.093(3) 0.058(3) 0.023(2) 0.012(3) 0.024(3)
C34 0.156(4) 0.155(4) 0.072(3) -0.012(3) -0.025(3) -0.013(4)

loop_
_atom_type_symbol
_atom_type_description
_atom_type_scat_dispersion_real
_atom_type_scat_dispersion_imag
_atom_type_scat_source
C C 0.0033 0.0016 'International Tables Vol C Tables 4.2.6.8 and 6.1.1.4'
H H 0.0000 0.0000 'International Tables Vol C Tables 4.2.6.8 and 6.1.1.4'
N N 0.0061 0.0033 'International Tables Vol C Tables 4.2.6.8 and 6.1.1.4'
O O 0.0106 0.0060 'International Tables Vol C Tables 4.2.6.8 and 6.1.1.4'
Cl Cl 0.1484 0.1585 'International Tables Vol C Tables 4.2.6.8 and 6.1.1.4'
Ti Ti 0.2776 0.4457 'International Tables Vol C Tables 4.2.6.8 and 6.1.1.4'

loop_
_geom_angle_atom_site_label_1
_geom_angle_atom_site_label_2
_geom_angle_atom_site_label_3
_geom_angle
O1 Ti O2 157.81(8)
O1 Ti N 83.68(7)
O2 Ti N 74.29(8)
O1 Ti Cl2 106.34(5)
O2 Ti Cl2 95.38(6)
N Ti Cl2 168.70(6)
O1 Ti Cl3 94.52(6)
O2 Ti Cl3 88.52(5)
N Ti Cl3 90.92(5)
Cl2 Ti Cl3 93.43(3)
O1 Ti Cl1 90.50(6)
O2 Ti Cl1 84.92(5)
N Ti Cl1 84.55(5)
Cl2 Ti Cl1 90.05(3)
Cl3 Ti Cl1 172.84(3)
C1 O1 Ti 141.82(17)
O1 C1 C6 118.4(2)
O1 C1 C2 120.3(2)
C6 C1 C2 121.3(2)
C3 C2 C1 116.1(3)
C3 C2 C7 122.3(3)
C1 C2 C7 121.6(3)
C2 C3 C4 125.3(3)
C5 C4 C3 116.5(3)
C5 C4 C11 123.3(3)
C3 C4 C11 120.2(3)
C4 C5 C6 121.9(3)
C1 C6 C5 118.9(2)
C1 C6 C15 122.5(2)
C5 C6 C15 118.6(2)
C2 C7 C9 110.6(3)
C2 C7 C10 111.9(3)
C9 C7 C10 108.0(2)
C2 C7 C8 110.0(2)
C9 C7 C8 109.4(3)
C10 C7 C8 106.8(3)
C14 C11 C13 109.4(3)
C14 C11 C12 109.4(3)
C13 C11 C12 106.7(3)
C14 C11 C4 112.5(3)
C13 C11 C4 109.3(3)
C12 C11 C4 109.4(3)
N C15 C6 126.2(2)
C15 N C16 118.9(2)
C15 N Ti 124.60(17)
C16 N Ti 116.03(15)
N C16 C24 114.5(2)
N C16 C17 109.98(19)
C24 C16 C17 103.1(2)
O2 C17 C16 105.41(19)
O2 C17 C18 109.4(2)
C16 C17 C18 105.1(2)
C17 O2 Ti 123.09(16)
C19 C18 C17 102.4(2)
C24 C19 C20 120.1(3)
C24 C19 C18 110.3(3)
C20 C19 C18 129.6(3)
C21 C20 C19 118.6(3)
C20 C21 C22 122.2(4)
C21 C22 C23 119.9(4)
C24 C23 C22 118.1(3)
C23 C24 C19 121.0(3)
C23 C24 C16 129.1(3)
C19 C24 C16 109.9(3)
C33 O3 C31 112.6(3)
O3 C31 C32 111.0(4)
O3 C33 C34 108.7(3)

loop_
_geom_bond_atom_site_label_1
_geom_bond_atom_site_label_2
_geom_bond_distance
Ti O1 1.7924(16)
Ti O2 2.0514(17)
Ti N 2.1570(19)
Ti Cl2 2.2782(8)
Ti Cl3 2.3028(8)
Ti Cl1 2.3475(9)
O1 C1 1.340(3)
C1 C6 1.397(3)
C1 C2 1.405(3)
C2 C3 1.379(3)
C2 C7 1.525(4)
C3 C4 1.397(3)
C4 C5 1.370(3)
C4 C11 1.539(4)
C5 C6 1.410(3)
C6 C15 1.442(3)
C7 C9 1.534(4)
C7 C10 1.540(3)
C7 C8 1.546(4)
C11 C14 1.495(4)
C11 C13 1.521(4)
C11 C12 1.532(4)
C15 N 1.290(3)
N C16 1.469(3)
C16 C24 1.512(3)
C16 C17 1.516(3)
C17 O2 1.442(3)
C17 C18 1.528(3)
C18 C19 1.506(3)
C19 C24 1.380(3)
C19 C20 1.384(4)
C20 C21 1.354(4)
C21 C22 1.362(4)
C22 C23 1.397(4)
C23 C24 1.374(3)
O3 C33 1.417(3)
O3 C31 1.435(4)
C31 C32 1.437(4)
C33 C34 1.474(4)
